data_7706872
loop_
_publ_author_name
'Turner, Zo\"e R'
'Lamb, Jessica V.'
'Robinson, Thomas P.'
'Mandal, Dipa'
'Buffet, Jean-Charles'
'O Hare, Dermot'

_publ_section_title
;
 Ring-opening polymerisation of l- and rac-lactide using group 4
 permethylpentalene aryloxides and alkoxides.
;
_journal_issue 14
_journal_name_full 'Dalton transactions (Cambridge, England : 2003)'
_journal_page_first 4805
_journal_page_last 4818
_journal_paper_doi 10.1039/d1dt00252j
_journal_volume 50
_journal_year 2021
_chemical_formula_moiety 'C38 H52 O2 Zr'
_chemical_formula_sum 'C38 H52 O2 Zr'
_chemical_formula_weight 632.06
_space_group_crystal_system monoclinic
_space_group_IT_number 14
_space_group_name_Hall '-P 2yn'
_space_group_name_H-M_alt 'P 1 21/n 1'
_atom_sites_solution_hydrogens geom
_audit_creation_method SHELXL-2014
_audit_update_record
;
2021-01-22 deposited with the CCDC.	2021-03-16 downloaded from the CCDC.
;
_cell_angle_alpha 90
_cell_angle_beta 106.5150(10)
_cell_angle_gamma 90
_cell_formula_units_Z 4
_cell_length_a 15.5176(2)
_cell_length_b 10.48120(10)
_cell_length_c 21.7454(2)
_cell_measurement_reflns_used 31746
_cell_measurement_temperature 150(2)
_cell_measurement_theta_max 30.508
_cell_measurement_theta_min 5.097
_cell_volume 3390.83(7)
_computing_cell_refinement 'HKL Scalepack (Otwinowski & Minor 1997)'
_computing_data_collection 'Collect (Nonius BV, 1997-2000)'
_computing_data_reduction 'HKL Denzo and Scalepack (Otwinowski & Minor 1997)'
_computing_molecular_graphics 'Ortep-3 for Windows (Farrugia, 1997)'
_computing_publication_material 'WinGX publication routines (Farrugia, 1999)'
_computing_structure_refinement 'SHELXL-2014 (Sheldrick, 2014)'
_computing_structure_solution
;
Palatinus, L.; Chapuis, G. J. Appl. Cryst. 2007, 40, 786-790.
;
_diffrn_ambient_temperature 150(2)
_diffrn_measured_fraction_theta_full 0.991
_diffrn_measured_fraction_theta_max 0.991
_diffrn_measurement_device '95mm CCD camera on \k-goniostat'
_diffrn_measurement_device_type KappaCCD
_diffrn_measurement_method CCD
_diffrn_radiation_source 'fine-focus sealed tube'
_diffrn_radiation_type MoK\a
_diffrn_radiation_wavelength 0.71073
_diffrn_reflns_av_R_equivalents 0.0263
_diffrn_reflns_av_unetI/netI 0.0467
_diffrn_reflns_Laue_measured_fraction_full 0.991
_diffrn_reflns_Laue_measured_fraction_max 0.991
_diffrn_reflns_limit_h_max 19
_diffrn_reflns_limit_h_min -20
_diffrn_reflns_limit_k_max 13
_diffrn_reflns_limit_k_min -13
_diffrn_reflns_limit_l_max 28
_diffrn_reflns_limit_l_min 0
_diffrn_reflns_number 15861
_diffrn_reflns_point_group_measured_fraction_full 0.991
_diffrn_reflns_point_group_measured_fraction_max 0.991
_diffrn_reflns_theta_full 25.242
_diffrn_reflns_theta_max 28.281
_diffrn_reflns_theta_min 5.166
_exptl_absorpt_coefficient_mu 0.354
_exptl_absorpt_correction_T_max 1.0000
_exptl_absorpt_correction_T_min 0.9105
_exptl_absorpt_correction_type multi-scan
_exptl_absorpt_process_details
;
Multi-scan from symmetry-related measurements using
Sortav (Blessing 1995)
;
_exptl_crystal_colour yellow
_exptl_crystal_density_diffrn 1.238
_exptl_crystal_description plate
_exptl_crystal_F_000 1344
_exptl_crystal_size_max 0.400
_exptl_crystal_size_mid 0.300
_exptl_crystal_size_min 0.100
_refine_diff_density_max 0.597
_refine_diff_density_min -0.622
_refine_diff_density_rms 0.059
_refine_ls_extinction_method none
_refine_ls_goodness_of_fit_ref 1.051
_refine_ls_hydrogen_treatment constr
_refine_ls_matrix_type full
_refine_ls_number_parameters 384
_refine_ls_number_reflns 8330
_refine_ls_number_restraints 0
_refine_ls_restrained_S_all 1.051
_refine_ls_R_factor_all 0.0475
_refine_ls_R_factor_gt 0.0338
_refine_ls_shift/su_max 0.002
_refine_ls_shift/su_mean 0.000
_refine_ls_structure_factor_coef Fsqd
_refine_ls_weighting_details 'w=1/[\s^2^(Fo^2^)+(0.0507P)^2^] where P=(Fo^2^+2Fc^2^)/3'
_refine_ls_weighting_scheme calc
_refine_ls_wR_factor_gt 0.0870
_refine_ls_wR_factor_ref 0.0920
_reflns_Friedel_coverage 0.000
_reflns_number_gt 6699
_reflns_number_total 8330
_reflns_threshold_expression 'I > 2\s(I)'
_cod_data_source_file d1dt00252j2.cif
_cod_data_source_block 091ZRT15
_cod_depositor_comments 'Adding full bibliography for 7706871--7706877.cif.'
_cod_original_cell_volume 3390.83(6)
_cod_original_sg_symbol_H-M 'P 21/n'
_cod_database_code 7706872
_shelx_space_group_comment
;
The symmetry employed for this shelxl refinement is uniquely defined
by the following loop, which should always be used as a source of
symmetry information in preference to the above space-group names.
They are only intended as comments.
;
_shelx_estimated_absorpt_t_min 0.871
_shelx_estimated_absorpt_t_max 0.965
_shelxl_version_number 2014-3

loop_
_space_group_symop_operation_xyz
'x, y, z'
'-x+1/2, y+1/2, -z+1/2'
'-x, -y, -z'
'x-1/2, -y-1/2, z-1/2'

loop_
_atom_site_label
_atom_site_type_symbol
_atom_site_fract_x
_atom_site_fract_y
_atom_site_fract_z
_atom_site_U_iso_or_equiv
_atom_site_adp_type
_atom_site_occupancy
_atom_site_site_symmetry_order
_atom_site_calc_flag
_atom_site_refinement_flags_posn
_atom_site_refinement_flags_adp
_atom_site_refinement_flags_occupancy
_atom_site_disorder_assembly
_atom_site_disorder_group
C12 C 0.90406(13) -0.0271(2) 0.24928(8) 0.0422(5) Uani 1 1 d . . . . .
H12A H 0.9025 -0.0277 0.2940 0.063 Uiso 1 1 calc R U . . .
H12B H 0.9473 0.0371 0.2440 0.063 Uiso 1 1 calc R U . . .
H12C H 0.9222 -0.1114 0.2380 0.063 Uiso 1 1 calc R U . . .
C1 C 0.65561(12) 0.23103(17) 0.12304(8) 0.0296(4) Uani 1 1 d . . . . .
C2 C 0.72722(13) 0.31640(16) 0.15059(9) 0.0311(4) Uani 1 1 d . . . . .
C3 C 0.79636(12) 0.25399(17) 0.19808(8) 0.0286(4) Uani 1 1 d . . . . .
C4 C 0.76656(12) 0.12486(15) 0.20228(8) 0.0251(4) Uani 1 1 d . . . . .
C5 C 0.81207(12) 0.00496(17) 0.20610(7) 0.0278(4) Uani 1 1 d . . . . .
C6 C 0.75249(13) -0.08020(17) 0.16434(8) 0.0286(4) Uani 1 1 d . . . . .
C7 C 0.67074(11) -0.01758(16) 0.13164(8) 0.0270(4) Uani 1 1 d . . . . .
C8 C 0.67821(11) 0.11142(15) 0.15543(8) 0.0245(4) Uani 1 1 d . . . . .
C9 C 0.57003(13) 0.2634(2) 0.07244(11) 0.0492(5) Uani 1 1 d . . . . .
H9A H 0.5204 0.2674 0.0919 0.074 Uiso 1 1 calc R U . . .
H9B H 0.5573 0.1976 0.0390 0.074 Uiso 1 1 calc R U . . .
H9C H 0.5766 0.3462 0.0534 0.074 Uiso 1 1 calc R U . . .
C10 C 0.72813(15) 0.45457(18) 0.13272(11) 0.0453(5) Uani 1 1 d . . . . .
H10A H 0.7887 0.4894 0.1509 0.068 Uiso 1 1 calc R U . . .
H10B H 0.6854 0.5019 0.1497 0.068 Uiso 1 1 calc R U . . .
H10C H 0.7109 0.4627 0.0859 0.068 Uiso 1 1 calc R U . . .
C11 C 0.88214(14) 0.3119(2) 0.23952(9) 0.0401(5) Uani 1 1 d . . . . .
H11A H 0.9320 0.2894 0.2223 0.060 Uiso 1 1 calc R U . . .
H11B H 0.8943 0.2791 0.2834 0.060 Uiso 1 1 calc R U . . .
H11C H 0.8759 0.4050 0.2399 0.060 Uiso 1 1 calc R U . . .
C13 C 0.77315(15) -0.21824(17) 0.15707(10) 0.0400(5) Uani 1 1 d . . . . .
H13A H 0.8342 -0.2262 0.1530 0.060 Uiso 1 1 calc R U . . .
H13B H 0.7301 -0.2529 0.1186 0.060 Uiso 1 1 calc R U . . .
H13C H 0.7687 -0.2657 0.1949 0.060 Uiso 1 1 calc R U . . .
C14 C 0.58906(13) -0.0746(2) 0.08510(10) 0.0396(5) Uani 1 1 d . . . . .
H14A H 0.5991 -0.1659 0.0801 0.059 Uiso 1 1 calc R U . . .
H14B H 0.5780 -0.0321 0.0435 0.059 Uiso 1 1 calc R U . . .
H14C H 0.5368 -0.0632 0.1014 0.059 Uiso 1 1 calc R U . . .
C15 C 0.69109(10) 0.07198(16) -0.05333(7) 0.0227(3) Uani 1 1 d . . . . .
C16 C 0.65744(11) 0.16447(17) -0.10094(7) 0.0257(3) Uani 1 1 d . . . . .
C17 C 0.61545(13) 0.12133(17) -0.16333(9) 0.0340(4) Uani 1 1 d . . . . .
H17 H 0.5930 0.1819 -0.1965 0.041 Uiso 1 1 calc R U . . .
C18 C 0.60601(13) -0.00683(19) -0.17760(8) 0.0379(4) Uani 1 1 d . . . . .
H18 H 0.5757 -0.0338 -0.2200 0.045 Uiso 1 1 calc R U . . .
C19 C 0.64062(12) -0.09637(17) -0.13028(9) 0.0316(4) Uani 1 1 d . . . . .
H19 H 0.6337 -0.1846 -0.1405 0.038 Uiso 1 1 calc R U . . .
C20 C 0.68549(11) -0.05949(16) -0.06783(8) 0.0249(3) Uani 1 1 d . . . . .
C21 C 0.66762(12) 0.30564(17) -0.08653(8) 0.0307(4) Uani 1 1 d . . . . .
H21 H 0.6991 0.3160 -0.0398 0.037 Uiso 1 1 calc R U . . .
C22 C 0.57639(15) 0.37290(19) -0.10050(12) 0.0457(5) Uani 1 1 d . . . . .
H22A H 0.5457 0.3683 -0.1465 0.069 Uiso 1 1 calc R U . . .
H22B H 0.5856 0.4625 -0.0874 0.069 Uiso 1 1 calc R U . . .
H22C H 0.5396 0.3309 -0.0765 0.069 Uiso 1 1 calc R U . . .
C23 C 0.72525(16) 0.37036(19) -0.12460(11) 0.0444(5) Uani 1 1 d . . . . .
H23A H 0.7841 0.3285 -0.1148 0.067 Uiso 1 1 calc R U . . .
H23B H 0.7333 0.4607 -0.1127 0.067 Uiso 1 1 calc R U . . .
H23C H 0.6951 0.3631 -0.1706 0.067 Uiso 1 1 calc R U . . .
C24 C 0.73180(12) -0.15445(16) -0.01633(8) 0.0275(4) Uani 1 1 d . . . . .
H24 H 0.7188 -0.1279 0.0243 0.033 Uiso 1 1 calc R U . . .
C25 C 0.69892(14) -0.29151(18) -0.03020(10) 0.0424(5) Uani 1 1 d . . . . .
H25A H 0.6337 -0.2944 -0.0375 0.064 Uiso 1 1 calc R U . . .
H25B H 0.7282 -0.3457 0.0065 0.064 Uiso 1 1 calc R U . . .
H25C H 0.7137 -0.3224 -0.0685 0.064 Uiso 1 1 calc R U . . .
C26 C 0.83412(12) -0.14925(18) -0.00425(9) 0.0331(4) Uani 1 1 d . . . . .
H26A H 0.8495 -0.1794 -0.0425 0.050 Uiso 1 1 calc R U . . .
H26B H 0.8632 -0.2038 0.0324 0.050 Uiso 1 1 calc R U . . .
H26C H 0.8550 -0.0612 0.0051 0.050 Uiso 1 1 calc R U . . .
C27 C 1.00146(11) 0.17089(17) 0.13125(7) 0.0259(4) Uani 1 1 d . . . . .
C28 C 1.02007(12) 0.30256(18) 0.12932(8) 0.0299(4) Uani 1 1 d . . . . .
C29 C 1.10926(13) 0.3421(2) 0.15359(10) 0.0418(5) Uani 1 1 d . . . . .
H29 H 1.1234 0.4304 0.1538 0.050 Uiso 1 1 calc R U . . .
C30 C 1.17720(13) 0.2549(3) 0.17732(10) 0.0508(6) Uani 1 1 d . . . . .
H30 H 1.2375 0.2835 0.1937 0.061 Uiso 1 1 calc R U . . .
C31 C 1.15804(13) 0.1262(2) 0.17741(9) 0.0427(5) Uani 1 1 d . . . . .
H31 H 1.2057 0.0673 0.1936 0.051 Uiso 1 1 calc R U . . .
C32 C 1.07013(11) 0.08080(19) 0.15421(8) 0.0309(4) Uani 1 1 d . . . . .
C33 C 0.94456(14) 0.39350(16) 0.09932(9) 0.0328(4) Uani 1 1 d . . . . .
H33 H 0.8918 0.3677 0.1143 0.039 Uiso 1 1 calc R U . . .
C34 C 0.91618(17) 0.38082(19) 0.02593(9) 0.0445(5) Uani 1 1 d . . . . .
H34A H 0.9673 0.4015 0.0097 0.067 Uiso 1 1 calc R U . . .
H34B H 0.8666 0.4398 0.0074 0.067 Uiso 1 1 calc R U . . .
H34C H 0.8966 0.2931 0.0139 0.067 Uiso 1 1 calc R U . . .
C35 C 0.96489(17) 0.5331(2) 0.11838(10) 0.0478(5) Uani 1 1 d . . . . .
H35A H 0.9819 0.5407 0.1652 0.072 Uiso 1 1 calc R U . . .
H35B H 0.9113 0.5850 0.0996 0.072 Uiso 1 1 calc R U . . .
H35C H 1.0145 0.5630 0.1025 0.072 Uiso 1 1 calc R U . . .
C36 C 1.05029(12) -0.05996(19) 0.14889(8) 0.0340(4) Uani 1 1 d . . . . .
H36 H 0.9852 -0.0716 0.1456 0.041 Uiso 1 1 calc R U . . .
C37 C 1.06654(14) -0.11350(18) 0.08723(10) 0.0381(5) Uani 1 1 d . . . . .
H37A H 1.0297 -0.0664 0.0501 0.057 Uiso 1 1 calc R U . . .
H37B H 1.0501 -0.2040 0.0829 0.057 Uiso 1 1 calc R U . . .
H37C H 1.1302 -0.1041 0.0894 0.057 Uiso 1 1 calc R U . . .
C38 C 1.10488(16) -0.1372(2) 0.20677(11) 0.0559(6) Uani 1 1 d . . . . .
H38A H 1.1681 -0.1391 0.2070 0.084 Uiso 1 1 calc R U . . .
H38B H 1.0815 -0.2245 0.2040 0.084 Uiso 1 1 calc R U . . .
H38C H 1.1000 -0.0973 0.2464 0.084 Uiso 1 1 calc R U . . .
O1 O 0.73158(8) 0.10932(10) 0.00770(5) 0.0246(3) Uani 1 1 d . . . . .
O2 O 0.91496(7) 0.13141(10) 0.10926(5) 0.0240(2) Uani 1 1 d . . . . .
Zr1 Zr 0.78462(2) 0.11797(2) 0.10235(2) 0.01862(6) Uani 1 1 d . . . . .

loop_
_atom_site_aniso_label
_atom_site_aniso_U_11
_atom_site_aniso_U_22
_atom_site_aniso_U_33
_atom_site_aniso_U_23
_atom_site_aniso_U_13
_atom_site_aniso_U_12
C12 0.0375(11) 0.0649(14) 0.0247(9) 0.0130(9) 0.0098(8) 0.0106(10)
C1 0.0292(9) 0.0310(9) 0.0334(9) 0.0008(7) 0.0166(7) 0.0055(7)
C2 0.0395(10) 0.0233(9) 0.0385(10) -0.0044(7) 0.0241(8) -0.0007(7)
C3 0.0324(9) 0.0307(9) 0.0281(8) -0.0100(7) 0.0174(7) -0.0072(7)
C4 0.0277(9) 0.0329(9) 0.0182(7) -0.0016(6) 0.0120(7) -0.0032(7)
C5 0.0312(9) 0.0342(9) 0.0215(8) 0.0071(7) 0.0131(7) 0.0012(7)
C6 0.0388(10) 0.0257(8) 0.0274(8) 0.0048(7) 0.0192(8) -0.0006(8)
C7 0.0293(9) 0.0277(9) 0.0282(8) -0.0005(7) 0.0149(7) -0.0078(7)
C8 0.0233(8) 0.0296(9) 0.0250(8) -0.0028(6) 0.0138(7) -0.0040(6)
C9 0.0318(11) 0.0601(14) 0.0553(13) 0.0144(11) 0.0117(9) 0.0141(10)
C10 0.0573(14) 0.0241(10) 0.0662(14) 0.0003(9) 0.0361(11) 0.0024(9)
C11 0.0430(11) 0.0491(12) 0.0320(10) -0.0179(9) 0.0166(8) -0.0185(9)
C13 0.0605(13) 0.0271(10) 0.0408(10) 0.0078(8) 0.0279(10) 0.0042(9)
C14 0.0358(11) 0.0422(11) 0.0438(11) -0.0115(9) 0.0161(9) -0.0182(9)
C15 0.0186(8) 0.0296(8) 0.0190(7) -0.0017(6) 0.0038(6) -0.0016(7)
C16 0.0211(8) 0.0318(9) 0.0223(8) 0.0005(7) 0.0031(6) 0.0019(7)
C17 0.0321(10) 0.0415(11) 0.0230(8) 0.0014(7) -0.0006(7) 0.0058(8)
C18 0.0352(10) 0.0465(11) 0.0248(9) -0.0101(8) -0.0032(8) 0.0013(9)
C19 0.0279(9) 0.0338(10) 0.0303(9) -0.0091(7) 0.0036(7) -0.0005(7)
C20 0.0207(8) 0.0284(9) 0.0257(8) -0.0021(7) 0.0066(6) -0.0012(7)
C21 0.0320(9) 0.0300(9) 0.0272(8) 0.0037(7) 0.0037(7) 0.0016(7)
C22 0.0388(12) 0.0360(11) 0.0580(14) 0.0008(9) 0.0068(10) 0.0087(9)
C23 0.0522(13) 0.0385(12) 0.0446(12) 0.0024(9) 0.0170(10) -0.0061(9)
C24 0.0298(9) 0.0258(8) 0.0270(8) -0.0005(7) 0.0085(7) 0.0009(7)
C25 0.0432(12) 0.0283(10) 0.0514(12) 0.0018(9) 0.0063(9) -0.0003(8)
C26 0.0286(9) 0.0367(10) 0.0318(9) 0.0044(8) 0.0048(7) 0.0049(8)
C27 0.0210(8) 0.0394(10) 0.0188(7) -0.0043(7) 0.0079(6) -0.0057(7)
C28 0.0316(9) 0.0375(10) 0.0241(8) -0.0083(7) 0.0137(7) -0.0102(8)
C29 0.0337(11) 0.0570(12) 0.0392(11) -0.0224(10) 0.0179(9) -0.0209(10)
C30 0.0253(10) 0.0840(17) 0.0429(11) -0.0250(11) 0.0094(9) -0.0207(11)
C31 0.0216(9) 0.0718(16) 0.0332(10) -0.0093(9) 0.0053(8) -0.0002(9)
C32 0.0211(8) 0.0496(11) 0.0218(8) -0.0022(8) 0.0058(7) 0.0015(8)
C33 0.0404(11) 0.0307(10) 0.0307(9) -0.0032(7) 0.0155(8) -0.0097(8)
C34 0.0603(14) 0.0414(12) 0.0305(10) 0.0011(8) 0.0106(10) -0.0102(10)
C35 0.0675(15) 0.0344(11) 0.0441(11) -0.0048(9) 0.0202(11) -0.0142(10)
C36 0.0270(9) 0.0436(11) 0.0329(9) 0.0090(8) 0.0109(7) 0.0094(8)
C37 0.0377(11) 0.0395(11) 0.0410(11) 0.0006(8) 0.0175(9) 0.0032(8)
C38 0.0464(13) 0.0752(17) 0.0436(12) 0.0238(11) 0.0089(10) 0.0218(12)
O1 0.0255(6) 0.0277(6) 0.0187(5) -0.0013(4) 0.0032(5) -0.0018(5)
O2 0.0193(6) 0.0291(6) 0.0233(6) -0.0002(4) 0.0055(5) -0.0026(5)
Zr1 0.01907(9) 0.01983(10) 0.01728(9) -0.00064(5) 0.00570(6) -0.00227(6)

loop_
_atom_type_symbol
_atom_type_description
_atom_type_scat_dispersion_real
_atom_type_scat_dispersion_imag
_atom_type_scat_source
C C 0.0030 0.0020 'International Tables Vol C Tables 4.2.6.8 and 6.1.1.4'
H H 0.0000 0.0000 'International Tables Vol C Tables 4.2.6.8 and 6.1.1.4'
O O 0.0110 0.0060 'International Tables Vol C Tables 4.2.6.8 and 6.1.1.4'
Zr Zr -2.9670 0.5600 'International Tables Vol C Tables 4.2.6.8 and 6.1.1.4'

loop_
_geom_angle_atom_site_label_1
_geom_angle_atom_site_label_2
_geom_angle_atom_site_label_3
_geom_angle
_geom_angle_site_symmetry_1
_geom_angle_site_symmetry_3
_geom_angle_publ_flag
C2 C1 C8 106.93(15) . . ?
C2 C1 C9 126.13(17) . . ?
C8 C1 C9 126.84(17) . . ?
C2 C1 Zr1 78.58(10) . . ?
C8 C1 Zr1 64.69(9) . . ?
C9 C1 Zr1 124.54(13) . . ?
C1 C2 C3 110.83(15) . . ?
C1 C2 C10 124.24(17) . . ?
C3 C2 C10 124.91(17) . . ?
C1 C2 Zr1 69.03(9) . . ?
C3 C2 Zr1 69.51(9) . . ?
C10 C2 Zr1 129.68(12) . . ?
C2 C3 C4 106.80(15) . . ?
C2 C3 C11 127.28(17) . . ?
C4 C3 C11 125.82(17) . . ?
C2 C3 Zr1 78.16(10) . . ?
C4 C3 Zr1 64.29(8) . . ?
C11 C3 Zr1 125.01(12) . . ?
C5 C4 C3 131.74(16) . . ?
C5 C4 C8 107.74(14) . . ?
C3 C4 C8 107.46(14) . . ?
C5 C4 Zr1 80.48(9) . . ?
C3 C4 Zr1 80.80(9) . . ?
C8 C4 Zr1 71.14(9) . . ?
C6 C5 C4 107.16(15) . . ?
C6 C5 C12 126.19(17) . . ?
C4 C5 C12 126.57(17) . . ?
C6 C5 Zr1 78.76(9) . . ?
C4 C5 Zr1 64.72(9) . . ?
C12 C5 Zr1 124.17(12) . . ?
C5 C6 C7 110.88(15) . . ?
C5 C6 C13 123.80(17) . . ?
C7 C6 C13 125.31(17) . . ?
C5 C6 Zr1 69.02(9) . . ?
C7 C6 Zr1 69.40(9) . . ?
C13 C6 Zr1 129.61(11) . . ?
C6 C7 C8 106.47(15) . . ?
C6 C7 C14 127.81(16) . . ?
C8 C7 C14 125.56(17) . . ?
C6 C7 Zr1 78.15(10) . . ?
C8 C7 Zr1 64.24(9) . . ?
C14 C7 Zr1 125.41(12) . . ?
C1 C8 C7 131.43(16) . . ?
C1 C8 C4 107.94(14) . . ?
C7 C8 C4 107.70(15) . . ?
C1 C8 Zr1 80.51(10) . . ?
C7 C8 Zr1 80.88(10) . . ?
C4 C8 Zr1 71.22(9) . . ?
O1 C15 C16 119.60(15) . . ?
O1 C15 C20 118.89(14) . . ?
C16 C15 C20 121.50(14) . . ?
C17 C16 C15 117.59(16) . . ?
C17 C16 C21 120.57(15) . . ?
C15 C16 C21 121.82(14) . . ?
C18 C17 C16 121.52(17) . . ?
C17 C18 C19 120.01(16) . . ?
C18 C19 C20 121.17(16) . . ?
C19 C20 C15 118.10(15) . . ?
C19 C20 C24 122.53(15) . . ?
C15 C20 C24 119.30(14) . . ?
C16 C21 C22 111.90(15) . . ?
C16 C21 C23 111.26(16) . . ?
C22 C21 C23 109.64(17) . . ?
C20 C24 C25 114.21(14) . . ?
C20 C24 C26 110.66(14) . . ?
C25 C24 C26 109.81(15) . . ?
O2 C27 C32 119.68(16) . . ?
O2 C27 C28 118.55(15) . . ?
C32 C27 C28 121.75(16) . . ?
C29 C28 C27 117.88(18) . . ?
C29 C28 C33 122.73(18) . . ?
C27 C28 C33 119.35(15) . . ?
C30 C29 C28 121.0(2) . . ?
C29 C30 C31 120.37(18) . . ?
C30 C31 C32 121.4(2) . . ?
C31 C32 C27 117.63(18) . . ?
C31 C32 C36 121.27(17) . . ?
C27 C32 C36 120.91(16) . . ?
C28 C33 C35 114.37(17) . . ?
C28 C33 C34 110.67(16) . . ?
C35 C33 C34 109.91(15) . . ?
C32 C36 C38 113.66(17) . . ?
C32 C36 C37 110.11(15) . . ?
C38 C36 C37 109.49(17) . . ?
C15 O1 Zr1 165.20(11) . . ?
C27 O2 Zr1 158.69(10) . . ?
O1 Zr1 O2 101.18(5) . . ?
O1 Zr1 C8 112.21(6) . . ?
O2 Zr1 C8 146.60(5) . . ?
O1 Zr1 C4 149.82(6) . . ?
O2 Zr1 C4 108.96(5) . . ?
C8 Zr1 C4 37.64(6) . . ?
O1 Zr1 C1 95.26(5) . . ?
O2 Zr1 C1 144.06(5) . . ?
C8 Zr1 C1 34.79(6) . . ?
C4 Zr1 C1 58.97(6) . . ?
O1 Zr1 C5 146.55(5) . . ?
O2 Zr1 C5 93.28(5) . . ?
C8 Zr1 C5 58.90(6) . . ?
C4 Zr1 C5 34.79(6) . . ?
C1 Zr1 C5 90.11(6) . . ?
O1 Zr1 C3 143.36(5) . . ?
O2 Zr1 C3 93.74(5) . . ?
C8 Zr1 C3 58.81(6) . . ?
C4 Zr1 C3 34.91(6) . . ?
C1 Zr1 C3 56.22(6) . . ?
C5 Zr1 C3 63.81(6) . . ?
O1 Zr1 C7 97.11(5) . . ?
O2 Zr1 C7 143.31(5) . . ?
C8 Zr1 C7 34.88(5) . . ?
C4 Zr1 C7 58.87(6) . . ?
C1 Zr1 C7 63.69(6) . . ?
C5 Zr1 C7 56.22(6) . . ?
C3 Zr1 C7 90.08(5) . . ?
O1 Zr1 C2 111.45(5) . . ?
O2 Zr1 C2 111.75(5) . . ?
C8 Zr1 C2 55.68(6) . . ?
C4 Zr1 C2 55.82(6) . . ?
C1 Zr1 C2 32.39(6) . . ?
C5 Zr1 C2 90.29(6) . . ?
C3 Zr1 C2 32.33(6) . . ?
C7 Zr1 C2 90.22(5) . . ?
O1 Zr1 C6 114.58(5) . . ?
O2 Zr1 C6 110.97(5) . . ?
C8 Zr1 C6 55.78(6) . . ?
C4 Zr1 C6 55.60(5) . . ?
C1 Zr1 C6 90.23(6) . . ?
C5 Zr1 C6 32.22(6) . . ?
C3 Zr1 C6 90.18(6) . . ?
C7 Zr1 C6 32.45(6) . . ?
C2 Zr1 C6 106.97(6) . . ?

loop_
_geom_bond_atom_site_label_1
_geom_bond_atom_site_label_2
_geom_bond_distance
_geom_bond_site_symmetry_2
_geom_bond_publ_flag
C12 C5 1.507(2) . ?
C1 C2 1.420(3) . ?
C1 C8 1.432(2) . ?
C1 C9 1.503(3) . ?
C1 Zr1 2.4752(17) . ?
C2 C3 1.420(3) . ?
C2 C10 1.501(3) . ?
C2 Zr1 2.5981(17) . ?
C3 C4 1.441(2) . ?
C3 C11 1.507(2) . ?
C3 Zr1 2.4867(16) . ?
C4 C5 1.432(2) . ?
C4 C8 1.464(2) . ?
C4 Zr1 2.2697(16) . ?
C5 C6 1.414(2) . ?
C5 Zr1 2.4756(15) . ?
C6 C7 1.426(2) . ?
C6 C13 1.500(2) . ?
C6 Zr1 2.6004(17) . ?
C7 C8 1.441(2) . ?
C7 C14 1.503(2) . ?
C7 Zr1 2.4873(16) . ?
C8 Zr1 2.2687(16) . ?
C15 O1 1.3547(18) . ?
C15 C16 1.406(2) . ?
C15 C20 1.411(2) . ?
C16 C17 1.403(2) . ?
C16 C21 1.511(2) . ?
C17 C18 1.377(3) . ?
C18 C19 1.384(3) . ?
C19 C20 1.393(2) . ?
C20 C24 1.518(2) . ?
C21 C22 1.533(3) . ?
C21 C23 1.538(3) . ?
C24 C25 1.526(3) . ?
C24 C26 1.535(3) . ?
C27 O2 1.3553(19) . ?
C27 C32 1.405(3) . ?
C27 C28 1.413(3) . ?
C28 C29 1.397(3) . ?
C28 C33 1.507(3) . ?
C29 C30 1.380(3) . ?
C30 C31 1.382(3) . ?
C31 C32 1.397(3) . ?
C32 C36 1.505(3) . ?
C33 C35 1.529(3) . ?
C33 C34 1.536(3) . ?
C36 C38 1.533(3) . ?
C36 C37 1.539(3) . ?
O1 Zr1 1.9896(11) . ?
O2 Zr1 1.9901(11) . ?

loop_
_geom_torsion_atom_site_label_1
_geom_torsion_atom_site_label_2
_geom_torsion_atom_site_label_3
_geom_torsion_atom_site_label_4
_geom_torsion
_geom_torsion_site_symmetry_1
_geom_torsion_site_symmetry_2
_geom_torsion_site_symmetry_3
_geom_torsion_site_symmetry_4
_geom_torsion_publ_flag
C8 C1 C2 C3 1.99(19) . . . . ?
C9 C1 C2 C3 178.49(17) . . . . ?
Zr1 C1 C2 C3 -56.85(12) . . . . ?
C8 C1 C2 C10 -176.66(16) . . . . ?
C9 C1 C2 C10 -0.2(3) . . . . ?
Zr1 C1 C2 C10 124.50(16) . . . . ?
C8 C1 C2 Zr1 58.84(11) . . . . ?
C9 C1 C2 Zr1 -124.66(19) . . . . ?
C1 C2 C3 C4 -1.67(19) . . . . ?
C10 C2 C3 C4 176.97(16) . . . . ?
Zr1 C2 C3 C4 -58.25(10) . . . . ?
C1 C2 C3 C11 -178.18(16) . . . . ?
C10 C2 C3 C11 0.5(3) . . . . ?
Zr1 C2 C3 C11 125.24(17) . . . . ?
C1 C2 C3 Zr1 56.58(12) . . . . ?
C10 C2 C3 Zr1 -124.78(16) . . . . ?
C2 C3 C4 C5 135.81(18) . . . . ?
C11 C3 C4 C5 -47.6(3) . . . . ?
Zr1 C3 C4 C5 68.35(17) . . . . ?
C2 C3 C4 C8 0.68(18) . . . . ?
C11 C3 C4 C8 177.26(16) . . . . ?
Zr1 C3 C4 C8 -66.78(10) . . . . ?
C2 C3 C4 Zr1 67.47(12) . . . . ?
C11 C3 C4 Zr1 -115.96(16) . . . . ?
C3 C4 C5 C6 -136.67(18) . . . . ?
C8 C4 C5 C6 -1.63(18) . . . . ?
Zr1 C4 C5 C6 -68.19(11) . . . . ?
C3 C4 C5 C12 46.5(3) . . . . ?
C8 C4 C5 C12 -178.41(15) . . . . ?
Zr1 C4 C5 C12 115.03(16) . . . . ?
C3 C4 C5 Zr1 -68.48(17) . . . . ?
C8 C4 C5 Zr1 66.56(11) . . . . ?
C4 C5 C6 C7 2.20(18) . . . . ?
C12 C5 C6 C7 179.00(16) . . . . ?
Zr1 C5 C6 C7 -56.67(12) . . . . ?
C4 C5 C6 C13 -176.73(15) . . . . ?
C12 C5 C6 C13 0.1(3) . . . . ?
Zr1 C5 C6 C13 124.40(16) . . . . ?
C4 C5 C6 Zr1 58.87(10) . . . . ?
C12 C5 C6 Zr1 -124.34(17) . . . . ?
C5 C6 C7 C8 -1.87(18) . . . . ?
C13 C6 C7 C8 177.04(15) . . . . ?
Zr1 C6 C7 C8 -58.32(10) . . . . ?
C5 C6 C7 C14 -177.64(16) . . . . ?
C13 C6 C7 C14 1.3(3) . . . . ?
Zr1 C6 C7 C14 125.91(18) . . . . ?
C5 C6 C7 Zr1 56.44(12) . . . . ?
C13 C6 C7 Zr1 -124.64(16) . . . . ?
C2 C1 C8 C7 -136.90(19) . . . . ?
C9 C1 C8 C7 46.6(3) . . . . ?
Zr1 C1 C8 C7 -68.80(18) . . . . ?
C2 C1 C8 C4 -1.50(18) . . . . ?
C9 C1 C8 C4 -177.97(17) . . . . ?
Zr1 C1 C8 C4 66.60(11) . . . . ?
C2 C1 C8 Zr1 -68.10(12) . . . . ?
C9 C1 C8 Zr1 115.44(18) . . . . ?
C6 C7 C8 C1 136.27(19) . . . . ?
C14 C7 C8 C1 -47.8(3) . . . . ?
Zr1 C7 C8 C1 68.64(18) . . . . ?
C6 C7 C8 C4 0.80(18) . . . . ?
C14 C7 C8 C4 176.69(15) . . . . ?
Zr1 C7 C8 C4 -66.83(11) . . . . ?
C6 C7 C8 Zr1 67.63(11) . . . . ?
C14 C7 C8 Zr1 -116.48(16) . . . . ?
C5 C4 C8 C1 -145.94(14) . . . . ?
C3 C4 C8 C1 0.51(18) . . . . ?
Zr1 C4 C8 C1 -72.96(11) . . . . ?
C5 C4 C8 C7 0.51(18) . . . . ?
C3 C4 C8 C7 146.96(14) . . . . ?
Zr1 C4 C8 C7 73.49(11) . . . . ?
C5 C4 C8 Zr1 -72.98(11) . . . . ?
C3 C4 C8 Zr1 73.47(11) . . . . ?
O1 C15 C16 C17 -179.53(16) . . . . ?
C20 C15 C16 C17 1.9(2) . . . . ?
O1 C15 C16 C21 1.9(2) . . . . ?
C20 C15 C16 C21 -176.65(17) . . . . ?
C15 C16 C17 C18 1.0(3) . . . . ?
C21 C16 C17 C18 179.56(18) . . . . ?
C16 C17 C18 C19 -1.9(3) . . . . ?
C17 C18 C19 C20 -0.1(3) . . . . ?
C18 C19 C20 C15 2.9(3) . . . . ?
C18 C19 C20 C24 -174.13(17) . . . . ?
O1 C15 C20 C19 177.60(15) . . . . ?
C16 C15 C20 C19 -3.8(3) . . . . ?
O1 C15 C20 C24 -5.3(2) . . . . ?
C16 C15 C20 C24 173.34(15) . . . . ?
C17 C16 C21 C22 61.4(2) . . . . ?
C15 C16 C21 C22 -120.08(18) . . . . ?
C17 C16 C21 C23 -61.6(2) . . . . ?
C15 C16 C21 C23 116.89(18) . . . . ?
C19 C20 C24 C25 -20.3(2) . . . . ?
C15 C20 C24 C25 162.64(17) . . . . ?
C19 C20 C24 C26 104.17(19) . . . . ?
C15 C20 C24 C26 -72.8(2) . . . . ?
O2 C27 C28 C29 178.47(15) . . . . ?
C32 C27 C28 C29 -2.6(2) . . . . ?
O2 C27 C28 C33 -3.8(2) . . . . ?
C32 C27 C28 C33 175.13(15) . . . . ?
C27 C28 C29 C30 1.5(3) . . . . ?
C33 C28 C29 C30 -176.21(17) . . . . ?
C28 C29 C30 C31 0.1(3) . . . . ?
C29 C30 C31 C32 -0.5(3) . . . . ?
C30 C31 C32 C27 -0.6(3) . . . . ?
C30 C31 C32 C36 174.49(18) . . . . ?
O2 C27 C32 C31 -178.92(15) . . . . ?
C28 C27 C32 C31 2.2(2) . . . . ?
O2 C27 C32 C36 6.0(2) . . . . ?
C28 C27 C32 C36 -172.92(16) . . . . ?
C29 C28 C33 C35 -21.0(3) . . . . ?
C27 C28 C33 C35 161.40(16) . . . . ?
C29 C28 C33 C34 103.83(19) . . . . ?
C27 C28 C33 C34 -73.8(2) . . . . ?
C31 C32 C36 C38 42.2(2) . . . . ?
C27 C32 C36 C38 -142.88(18) . . . . ?
C31 C32 C36 C37 -81.1(2) . . . . ?
C27 C32 C36 C37 93.9(2) . . . . ?
C16 C15 O1 Zr1 161.5(3) . . . . ?
C20 C15 O1 Zr1 -19.9(5) . . . . ?
C32 C27 O2 Zr1 122.5(3) . . . . ?
C28 C27 O2 Zr1 -58.5(3) . . . . ?
